data_4347954
loop_
_publ_author_name
'Pedrick, Elizabeth A.'
'Schultz, Jason W.'
'Wu, Guang'
'Mirica, Liviu M.'
'Hayton, Trevor W.'

_publ_section_title
;
 Perturbation of the O-U-O Angle in Uranyl by Coordination to a
 12-Membered Macrocycle.
;
_journal_issue 11
_journal_name_full 'Inorganic chemistry'
_journal_page_first 5693
_journal_page_last 5701
_journal_paper_doi 10.1021/acs.inorgchem.6b00799
_journal_volume 55
_journal_year 2016
_chemical_formula_sum 'C16 H20 Cl2 N4 O2 U'
_chemical_formula_weight 609.29
_space_group_IT_number 60
_space_group_name_Hall '-P 2n 2ab'
_space_group_name_H-M_alt 'P b c n'
_symmetry_cell_setting orthorhombic
_symmetry_space_group_name_H-M 'P b c n'
_atom_sites_solution_hydrogens geom
_atom_sites_solution_primary direct
_atom_sites_solution_secondary difmap
_audit_creation_method SHELXL-97
_cell_angle_alpha 90.00
_cell_angle_beta 90.00
_cell_angle_gamma 90.00
_cell_formula_units_Z 4
_cell_length_a 9.434(2)
_cell_length_b 14.676(3)
_cell_length_c 13.464(4)
_cell_measurement_reflns_used 676
_cell_measurement_temperature 100(2)
_cell_measurement_theta_max 43.2
_cell_measurement_theta_min 18.4
_cell_volume 1864.1(8)
_computing_structure_refinement 'SHELXL-97 (Sheldrick, 2008)'
_computing_structure_solution 'SHELXS-97 (Sheldrick, 2008)'
_diffrn_ambient_temperature 100(2)
_diffrn_measured_fraction_theta_full 0.995
_diffrn_measured_fraction_theta_max 0.995
_diffrn_measurement_device_type 'Bruker Kappa APEX II'
_diffrn_measurement_method omega-scan
_diffrn_radiation_monochromator graphite
_diffrn_radiation_source 'fine-focus sealed tube'
_diffrn_radiation_type MoK\a
_diffrn_radiation_wavelength 0.71073
_diffrn_reflns_av_R_equivalents 0.0739
_diffrn_reflns_av_sigmaI/netI 0.0642
_diffrn_reflns_limit_h_max 11
_diffrn_reflns_limit_h_min -11
_diffrn_reflns_limit_k_max 12
_diffrn_reflns_limit_k_min -18
_diffrn_reflns_limit_l_max 16
_diffrn_reflns_limit_l_min -16
_diffrn_reflns_number 7415
_diffrn_reflns_theta_full 26.36
_diffrn_reflns_theta_max 26.36
_diffrn_reflns_theta_min 2.57
_exptl_absorpt_coefficient_mu 9.011
_exptl_absorpt_correction_T_max 0.914
_exptl_absorpt_correction_T_min 0.898
_exptl_absorpt_correction_type multi-scan
_exptl_absorpt_process_details SADABS
_exptl_crystal_colour orange
_exptl_crystal_density_diffrn 2.171
_exptl_crystal_density_method 'not measured'
_exptl_crystal_description block
_exptl_crystal_F_000 1144
_exptl_crystal_size_max 0.1
_exptl_crystal_size_mid 0.1
_exptl_crystal_size_min 0.05
_refine_diff_density_max 0.896
_refine_diff_density_min -0.971
_refine_diff_density_rms 0.178
_refine_ls_extinction_method none
_refine_ls_goodness_of_fit_ref 0.949
_refine_ls_hydrogen_treatment constr
_refine_ls_matrix_type full
_refine_ls_number_parameters 97
_refine_ls_number_reflns 1902
_refine_ls_number_restraints 0
_refine_ls_restrained_S_all 0.949
_refine_ls_R_factor_all 0.0719
_refine_ls_R_factor_gt 0.0304
_refine_ls_shift/su_max 0.001
_refine_ls_shift/su_mean 0.000
_refine_ls_structure_factor_coef Fsqd
_refine_ls_weighting_details 'calc w=1/[\s^2^(Fo^2^)+(0.0215P)^2^+0.0000P] where P=(Fo^2^+2Fc^2^)/3'
_refine_ls_weighting_scheme calc
_refine_ls_wR_factor_gt 0.0510
_refine_ls_wR_factor_ref 0.0612
_reflns_number_gt 1177
_reflns_number_total 1902
_reflns_threshold_expression >2sigma(I)
_cod_data_source_file ic6b00799_si_001.cif
_cod_data_source_block complex_2a
_cod_original_sg_symbol_H-M Pbcn
_cod_database_code 4347954

loop_
_symmetry_equiv_pos_as_xyz
'x, y, z'
'-x+1/2, -y+1/2, z+1/2'
'-x, y, -z+1/2'
'x+1/2, -y+1/2, -z'
'-x, -y, -z'
'x-1/2, y-1/2, -z-1/2'
'x, -y, z-1/2'
'-x-1/2, y-1/2, z'

loop_
_atom_site_label
_atom_site_type_symbol
_atom_site_fract_x
_atom_site_fract_y
_atom_site_fract_z
_atom_site_U_iso_or_equiv
_atom_site_adp_type
_atom_site_occupancy
_atom_site_symmetry_multiplicity
_atom_site_calc_flag
_atom_site_refinement_flags
U1 U 0.5000 0.34757(2) 0.2500 0.00942(10) Uani 1 2 d S
Cl1 Cl 0.3883(2) 0.21439(12) 0.13898(13) 0.0176(4) Uani 1 1 d .
O1 O 0.3593(5) 0.3353(3) 0.3358(3) 0.0123(10) Uani 1 1 d .
N2 N 0.7229(6) 0.4437(4) 0.3253(4) 0.0086(12) Uani 1 1 d .
N1 N 0.4491(6) 0.5086(4) 0.3390(4) 0.0111(13) Uani 1 1 d .
C4 C 0.5267(7) 0.6433(4) 0.4244(4) 0.0115(11) Uani 1 1 d .
H4 H 0.5983 0.6748 0.4601 0.014 Uiso 1 1 calc R
C5 C 0.5489(7) 0.5550(5) 0.3900(5) 0.0102(10) Uani 1 1 d .
C1 C 0.3262(7) 0.5499(5) 0.3184(5) 0.0102(10) Uani 1 1 d .
C8 C 0.7810(6) 0.4953(4) 0.2382(5) 0.0115(10) Uani 1 1 d .
H8A H 0.8259 0.4514 0.1920 0.014 Uiso 1 1 calc R
H8B H 0.8560 0.5370 0.2622 0.014 Uiso 1 1 calc R
C7 C 0.8404(7) 0.3849(5) 0.3603(6) 0.0181(17) Uani 1 1 d .
H7A H 0.9233 0.4227 0.3754 0.027 Uiso 1 1 calc R
H7B H 0.8648 0.3408 0.3084 0.027 Uiso 1 1 calc R
H7C H 0.8107 0.3524 0.4204 0.027 Uiso 1 1 calc R
C3 C 0.3960(9) 0.6840(5) 0.4046(5) 0.0174(17) Uani 1 1 d .
H3 H 0.3768 0.7439 0.4278 0.021 Uiso 1 1 calc R
C2 C 0.2950(7) 0.6369(4) 0.3512(5) 0.0115(11) Uani 1 1 d .
H2 H 0.2055 0.6638 0.3373 0.014 Uiso 1 1 calc R
C6 C 0.6852(7) 0.5052(5) 0.4075(5) 0.0115(10) Uani 1 1 d .
H6A H 0.7623 0.5501 0.4168 0.014 Uiso 1 1 calc R
H6B H 0.6770 0.4692 0.4695 0.014 Uiso 1 1 calc R

loop_
_atom_site_aniso_label
_atom_site_aniso_U_11
_atom_site_aniso_U_22
_atom_site_aniso_U_33
_atom_site_aniso_U_23
_atom_site_aniso_U_13
_atom_site_aniso_U_12
U1 0.01118(14) 0.00717(15) 0.00991(16) 0.000 0.0015(3) 0.000
Cl1 0.0245(9) 0.0137(8) 0.0145(9) -0.0011(7) 0.0000(8) -0.0068(8)
O1 0.018(2) 0.007(2) 0.011(2) -0.001(2) -0.001(2) -0.007(2)
N2 0.013(3) 0.010(3) 0.003(3) 0.002(2) 0.001(2) 0.001(3)
N1 0.010(3) 0.014(3) 0.009(3) 0.002(2) 0.007(2) 0.001(2)
C4 0.016(3) 0.011(2) 0.008(2) -0.0046(19) 0.003(2) 0.001(2)
C5 0.014(2) 0.013(2) 0.003(2) 0.002(2) 0.0038(18) -0.002(2)
C1 0.014(2) 0.013(2) 0.003(2) 0.002(2) 0.0038(18) -0.002(2)
C8 0.012(2) 0.017(2) 0.005(2) 0.005(2) 0.001(2) 0.001(2)
C7 0.013(4) 0.015(4) 0.026(4) 0.003(3) -0.002(4) 0.000(3)
C3 0.034(4) 0.014(4) 0.005(4) 0.005(3) 0.006(3) 0.006(4)
C2 0.016(3) 0.011(2) 0.008(2) -0.0046(19) 0.003(2) 0.001(2)
C6 0.012(2) 0.017(2) 0.005(2) 0.005(2) 0.001(2) 0.001(2)

loop_
_atom_type_symbol
_atom_type_description
_atom_type_scat_dispersion_real
_atom_type_scat_dispersion_imag
_atom_type_scat_source
C C 0.0033 0.0016 'International Tables Vol C Tables 4.2.6.8 and 6.1.1.4'
H H 0.0000 0.0000 'International Tables Vol C Tables 4.2.6.8 and 6.1.1.4'
N N 0.0061 0.0033 'International Tables Vol C Tables 4.2.6.8 and 6.1.1.4'
O O 0.0106 0.0060 'International Tables Vol C Tables 4.2.6.8 and 6.1.1.4'
Cl Cl 0.1484 0.1585 'International Tables Vol C Tables 4.2.6.8 and 6.1.1.4'
U U -9.6767 9.6646 'International Tables Vol C Tables 4.2.6.8 and 6.1.1.4'

loop_
_geom_angle_atom_site_label_1
_geom_angle_atom_site_label_2
_geom_angle_atom_site_label_3
_geom_angle
_geom_angle_site_symmetry_1
_geom_angle_site_symmetry_3
O1 U1 O1 168.3(3) 3_655 .
O1 U1 Cl1 81.72(15) 3_655 .
O1 U1 Cl1 89.71(14) . .
O1 U1 Cl1 89.71(14) 3_655 3_655
O1 U1 Cl1 81.72(15) . 3_655
Cl1 U1 Cl1 86.19(8) . 3_655
O1 U1 N1 120.93(18) 3_655 .
O1 U1 N1 70.44(17) . .
Cl1 U1 N1 145.00(13) . .
Cl1 U1 N1 117.55(12) 3_655 .
O1 U1 N1 70.44(17) 3_655 3_655
O1 U1 N1 120.93(18) . 3_655
Cl1 U1 N1 117.56(12) . 3_655
Cl1 U1 N1 145.00(13) 3_655 3_655
N1 U1 N1 57.3(2) . 3_655
O1 U1 N2 112.86(18) 3_655 3_655
O1 U1 N2 73.56(18) . 3_655
Cl1 U1 N2 82.34(12) . 3_655
Cl1 U1 N2 152.71(12) 3_655 3_655
N1 U1 N2 64.78(16) . 3_655
N1 U1 N2 61.20(16) 3_655 3_655
O1 U1 N2 73.56(18) 3_655 .
O1 U1 N2 112.86(18) . .
Cl1 U1 N2 152.70(12) . .
Cl1 U1 N2 82.34(12) 3_655 .
N1 U1 N2 61.20(16) . .
N1 U1 N2 64.78(16) 3_655 .
N2 U1 N2 117.7(2) 3_655 .
C6 N2 C7 107.3(5) . .
C6 N2 C8 111.5(5) . .
C7 N2 C8 105.7(5) . .
C6 N2 U1 114.2(4) . .
C7 N2 U1 113.2(4) . .
C8 N2 U1 104.6(3) . .
C1 N1 C5 118.8(6) . .
C1 N1 U1 117.4(4) . .
C5 N1 U1 123.0(4) . .
C5 C4 C3 118.0(6) . .
C5 C4 H4 121.0 . .
C3 C4 H4 121.0 . .
N1 C5 C4 122.2(6) . .
N1 C5 C6 115.6(6) . .
C4 C5 C6 122.1(6) . .
N1 C1 C2 122.4(6) . .
N1 C1 C8 116.6(6) . 3_655
C2 C1 C8 120.9(6) . 3_655
N2 C8 C1 114.9(5) . 3_655
N2 C8 H8A 108.5 . .
C1 C8 H8A 108.5 3_655 .
N2 C8 H8B 108.5 . .
C1 C8 H8B 108.5 3_655 .
H8A C8 H8B 107.5 . .
N2 C7 H7A 109.5 . .
N2 C7 H7B 109.5 . .
H7A C7 H7B 109.5 . .
N2 C7 H7C 109.5 . .
H7A C7 H7C 109.5 . .
H7B C7 H7C 109.5 . .
C2 C3 C4 119.6(6) . .
C2 C3 H3 120.2 . .
C4 C3 H3 120.2 . .
C1 C2 C3 118.8(7) . .
C1 C2 H2 120.6 . .
C3 C2 H2 120.6 . .
N2 C6 C5 112.9(5) . .
N2 C6 H6A 109.0 . .
C5 C6 H6A 109.0 . .
N2 C6 H6B 109.0 . .
C5 C6 H6B 109.0 . .
H6A C6 H6B 107.8 . .

loop_
_geom_bond_atom_site_label_1
_geom_bond_atom_site_label_2
_geom_bond_distance
_geom_bond_site_symmetry_2
U1 O1 1.769(4) 3_655
U1 O1 1.769(4) .
U1 Cl1 2.6767(17) .
U1 Cl1 2.6767(17) 3_655
U1 N1 2.693(5) .
U1 N1 2.693(5) 3_655
U1 N2 2.728(5) 3_655
U1 N2 2.728(5) .
N2 C6 1.473(8) .
N2 C7 1.481(8) .
N2 C8 1.500(8) .
N1 C1 1.338(8) .
N1 C5 1.350(8) .
C4 C5 1.391(9) .
C4 C3 1.396(10) .
C4 H4 0.9500 .
C5 C6 1.497(9) .
C1 C2 1.383(8) .
C1 C8 1.498(8) 3_655
C8 C1 1.498(8) 3_655
C8 H8A 0.9900 .
C8 H8B 0.9900 .
C7 H7A 0.9800 .
C7 H7B 0.9800 .
C7 H7C 0.9800 .
C3 C2 1.380(10) .
C3 H3 0.9500 .
C2 H2 0.9500 .
C6 H6A 0.9900 .
C6 H6B 0.9900 .
